data_7711659
loop_
_publ_author_name
'Dubrawski, Zack'
'Chang, Chia Yun'
'Carr, Cody'
'Gelfand, Benjamin Sidney'
'Piers, Warren'

_publ_section_title
;
 Electrocatalyst decomposition pathways: torsional strain in a second
 sphere proton relay shuts off CO2RR in a Re(2,2&#x2019;-bipyridyl)(CO)3X
 type electrocatalyst
;
_journal_name_full 'Dalton Transactions'
_journal_paper_doi 10.1039/D2DT02876J
_journal_year 2022
_chemical_formula_moiety 'C30 H24 N5 O3 Re, C6 H6'
_chemical_formula_sum 'C36 H30 N5 O3 Re'
_chemical_formula_weight 766.85
_space_group_crystal_system monoclinic
_space_group_IT_number 14
_space_group_name_Hall '-P 2ybc'
_space_group_name_H-M_alt 'P 1 21/c 1'
_atom_sites_solution_hydrogens geom
_atom_sites_solution_primary dual
_audit_creation_date 2021-12-13
_audit_creation_method
;
Olex2 1.5
(compiled 2021.12.09 svn.r5202d8cf for OlexSys, GUI svn.r6439)
;
_audit_update_record
;
2022-05-27 deposited with the CCDC.	2022-10-31 downloaded from the CCDC.
;
_cell_angle_alpha 90
_cell_angle_beta 91.8983(11)
_cell_angle_gamma 90
_cell_formula_units_Z 4
_cell_length_a 8.8205(8)
_cell_length_b 13.4145(12)
_cell_length_c 26.571(2)
_cell_measurement_reflns_used 9434
_cell_measurement_temperature 173.0
_cell_measurement_theta_max 29.119
_cell_measurement_theta_min 2.158
_cell_volume 3142.2(5)
_computing_cell_refinement 'SAINT V8.40A (Bruker, 2019)'
_computing_data_reduction 'SAINT V8.40A (Bruker, 2019)'
_computing_molecular_graphics 'Olex2 1.5 (Dolomanov et al., 2009)'
_computing_publication_material 'Olex2 1.5 (Dolomanov et al., 2009)'
_computing_structure_refinement 'SHELXL 2018/3 (Sheldrick, 2015)'
_computing_structure_solution 'SHELXT  (Sheldrick, 2015)'
_diffrn_ambient_temperature 173.0
_diffrn_detector 'Bruker APEX2 area detector'
_diffrn_detector_area_resol_mean 7.9
_diffrn_detector_type 'CCD area detector'
_diffrn_measured_fraction_theta_full 1.000
_diffrn_measured_fraction_theta_max 0.998
_diffrn_measurement_device 'three-circle diffractometer'
_diffrn_measurement_device_type 'Bruker SMART APEX2 area detector'
_diffrn_measurement_method '\w and \f scans'
_diffrn_radiation_monochromator 'mirror optics'
_diffrn_radiation_probe x-ray
_diffrn_radiation_type MoK\a
_diffrn_radiation_wavelength 0.71073
_diffrn_reflns_av_R_equivalents 0.0499
_diffrn_reflns_av_unetI/netI 0.0395
_diffrn_reflns_Laue_measured_fraction_full 1.000
_diffrn_reflns_Laue_measured_fraction_max 0.998
_diffrn_reflns_limit_h_max 12
_diffrn_reflns_limit_h_min -12
_diffrn_reflns_limit_k_max 18
_diffrn_reflns_limit_k_min -18
_diffrn_reflns_limit_l_max 36
_diffrn_reflns_limit_l_min -36
_diffrn_reflns_number 42912
_diffrn_reflns_point_group_measured_fraction_full 1.000
_diffrn_reflns_point_group_measured_fraction_max 0.998
_diffrn_reflns_theta_full 25.242
_diffrn_reflns_theta_max 29.137
_diffrn_reflns_theta_min 1.534
_diffrn_source 'fine focus X-ray tube'
_diffrn_source_current 30.0
_diffrn_source_power 1.5
_diffrn_source_type Siemens
_diffrn_source_voltage 50.0
_diffrn_standards_number 0
_exptl_absorpt_coefficient_mu 3.912
_exptl_absorpt_correction_T_max 0.5637
_exptl_absorpt_correction_T_min 0.4185
_exptl_absorpt_correction_type multi-scan
_exptl_absorpt_process_details
;
SADABS-2016/2 (Bruker,2016/2) was used for absorption correction.
wR2(int) was 0.0971 before and 0.0445 after correction.
The Ratio of minimum to maximum transmission is 0.7424.
The \l/2 correction factor is Not present.
;
_exptl_crystal_colour red
_exptl_crystal_colour_primary red
_exptl_crystal_density_diffrn 1.621
_exptl_crystal_description plate
_exptl_crystal_F_000 1520
_exptl_crystal_size_max 0.284
_exptl_crystal_size_mid 0.228
_exptl_crystal_size_min 0.048
_refine_diff_density_max 0.744
_refine_diff_density_min -0.522
_refine_diff_density_rms 0.106
_refine_ls_extinction_method none
_refine_ls_goodness_of_fit_ref 1.041
_refine_ls_hydrogen_treatment constr
_refine_ls_matrix_type full
_refine_ls_number_parameters 531
_refine_ls_number_reflns 8443
_refine_ls_number_restraints 962
_refine_ls_restrained_S_all 1.013
_refine_ls_R_factor_all 0.0388
_refine_ls_R_factor_gt 0.0262
_refine_ls_shift/su_max 0.006
_refine_ls_shift/su_mean 0.000
_refine_ls_structure_factor_coef Fsqd
_refine_ls_weighting_details 'w=1/[\s^2^(Fo^2^)+(0.0162P)^2^+1.5126P] where P=(Fo^2^+2Fc^2^)/3'
_refine_ls_weighting_scheme calc
_refine_ls_wR_factor_gt 0.0488
_refine_ls_wR_factor_ref 0.0519
_reflns_Friedel_coverage 0.000
_reflns_number_gt 6961
_reflns_number_total 8443
_reflns_threshold_expression 'I > 2\s(I)'
_cod_data_source_file d2dt02876j2.cif
_cod_data_source_block zd-m75
_cod_original_cell_volume 3142.3(5)
_cod_database_code 7711659
_shelx_shelxl_version_number 2018/3
_shelx_space_group_comment
;
The symmetry employed for this shelxl refinement is uniquely defined
by the following loop, which should always be used as a source of
symmetry information in preference to the above space-group names.
They are only intended as comments.
;
_shelx_estimated_absorpt_t_max 0.834
_shelx_estimated_absorpt_t_min 0.403
_olex2_refinement_description
;
1. Fixed Uiso
 At 1.2 times of:
  All C(H) groups
 At 1.5 times of:
  All C(H,H,H) groups
2. Restrained distances
 C5-C4 \\sim C5A-C4 \\sim C9-C4 \\sim C9A-C4
 with sigma of 0.02
 C4-C6 \\sim C4-C8 \\sim C4-C6A \\sim C4-C8A
 with sigma of 0.04
 N1-C5 \\sim N1-C5A \\sim N1-C9 \\sim N1-C9A
 with sigma of 0.04
 C19-N3 \\sim C19-N3A
 with sigma of 0.02
 C19-C20 \\sim C19-C20A
 with sigma of 0.02
 C19-C21 \\sim C19-C21A
 with sigma of 0.04
 C19-C23 \\sim C19-C23A
 with sigma of 0.04
 C18-C20 \\sim C18-C20A
 with sigma of 0.04
 C18-N3 \\sim C18-N3A
 with sigma of 0.04
3. Restrained planarity
 N1, C4, C5A, C6A, C7A, C8A, C9A
 with sigma of 0.1
 N1, C4, C5, C6, C7, C8, C9
 with sigma of 0.1
 C18, C19, C20, C21, C22, C23, N3
 with sigma of 0.1
 C18, C19, C20A, C21A, C22A, C23A, N3A
 with sigma of 0.1
4. Uiso/Uaniso restraints and constraints
C4 \\sim C5 \\sim C6 \\sim C7 \\sim C8 \\sim C9 \\sim C5A \\sim C6A \\sim C7A
\\sim C8A \\sim C9A: within 2A with sigma of 0.02 and sigma for terminal atoms
of 0.02 within 2A
C19 \\sim C20 \\sim C21 \\sim C22 \\sim C23 \\sim N3 \\sim C20A \\sim C21A
\\sim C22A \\sim C23A \\sim N3A: within 2A with sigma of 0.02 and sigma for
terminal atoms of 0.02 within 2A
: within 2A with sigma of 0.02 and sigma for terminal atoms of 0.02 within 2A
Uanis(C4) \\sim Ueq, Uanis(C5) \\sim Ueq, Uanis(C6) \\sim Ueq, Uanis(C7) \\sim
Ueq, Uanis(C8) \\sim Ueq, Uanis(C9) \\sim Ueq, Uanis(C5A) \\sim Ueq, Uanis(C6A)
\\sim Ueq, Uanis(C7A) \\sim Ueq, Uanis(C8A) \\sim Ueq, Uanis(C9A) \\sim Ueq:
with sigma of 0.005 and sigma for terminal atoms of 0.01
Uanis(C19) \\sim Ueq, Uanis(C20) \\sim Ueq, Uanis(C21) \\sim Ueq, Uanis(C22)
\\sim Ueq, Uanis(C23) \\sim Ueq, Uanis(N3) \\sim Ueq, Uanis(C20A) \\sim Ueq,
Uanis(C21A) \\sim Ueq, Uanis(C22A) \\sim Ueq, Uanis(C23A) \\sim Ueq, Uanis(N3A)
\\sim Ueq: with sigma of 0.005 and sigma for terminal atoms of 0.01
: with sigma of 0.005 and sigma for terminal atoms of 0.01
5. Rigid body (RIGU) restrains
 C4, C5A, C6A, C7A, C8A, C9A
 with sigma for 1-2 distances of 0.002 and sigma for 1-3 distances of 0.002
 C4, C5, C6, C7, C8, C9
 with sigma for 1-2 distances of 0.002 and sigma for 1-3 distances of 0.002
 C19, C20, C21, C22, C23, N3
 with sigma for 1-2 distances of 0.002 and sigma for 1-3 distances of 0.002
 C19, C20A, C21A, C22A, C23A, N3A
 with sigma for 1-2 distances of 0.002 and sigma for 1-3 distances of 0.002
 C1S_1, C2S_1, C3S_1, C4S_1, C5S_1, C6S_1
 C1S_2, C2S_2, C3S_2, C4S_2, C5S_2, C6S_2
 with sigma for 1-2 distances of 0.002 and sigma for 1-3 distances of 0.002
6. Same fragment restrains
{C5, C6, C7, C8, C9} sigma for 1-2: 0.02, 1-3: 0.04
as in
{C5A, C6A, C7A, C8A, C9A}
{C20, C21, C22, C23, N3} sigma for 1-2: 0.02, 1-3: 0.04
as in
{C20A, C21A, C22A, C23A, N3A}
7. Others
 Sof(C5A)=Sof(H5A)=Sof(C6A)=Sof(H6A)=Sof(C7A)=Sof(H7A)=Sof(C8A)=Sof(H8A)=
 Sof(C9A)=Sof(H9A)=1-FVAR(1)
 Sof(C5)=Sof(H5)=Sof(C6)=Sof(H6)=Sof(C7)=Sof(H7)=Sof(C8)=Sof(H8)=Sof(C9)=
 Sof(H9)=FVAR(1)
 Sof(C20A)=Sof(H20A)=Sof(C21A)=Sof(H21A)=Sof(C22A)=Sof(H22A)=Sof(C23A)=
 Sof(H23A)=Sof(N3A)=1-FVAR(2)
 Sof(C20)=Sof(H20)=Sof(C21)=Sof(H21)=Sof(C22)=Sof(H22)=Sof(C23)=Sof(H23)=
 Sof(N3)=FVAR(2)
 Sof(C1S)=Sof(H1S)=Sof(C2S)=Sof(H2S)=Sof(C3S)=Sof(H3S)=Sof(C4S)=Sof(H4S)=
 Sof(C5S)=Sof(H5S)=Sof(C6S)=Sof(H6S)=1-FVAR(3)
 Sof(C1S)=Sof(H1S)=Sof(C2S)=Sof(H2S)=Sof(C3S)=Sof(H3S)=Sof(C4S)=Sof(H4S)=
 Sof(C5S)=Sof(H5S)=Sof(C6S)=Sof(H6S)=FVAR(3)
8.a Aromatic/amide H refined with riding coordinates:
 C5(H5), C6(H6), C7(H7), C8(H8), C9(H9), C5A(H5A), C6A(H6A), C7A(H7A),
 C8A(H8A), C9A(H9A), C11(H11), C12(H12), C13(H13), C16(H16), C17(H17), C20(H20),
  C21(H21), C22(H22), C23(H23), C20A(H20A), C21A(H21A), C22A(H22A), C23A(H23A),
 C24(H24), C25(H25), C27(H27), C28(H28), C1S(H1S), C2S(H2S), C3S(H3S), C4S(H4S),
  C5S(H5S), C6S(H6S), C1S(H1S), C2S(H2S), C3S(H3S), C4S(H4S), C5S(H5S), C6S(H6S)
8.b Fitted hexagon refined as free rotating group:
 C1S(C2S,C3S,C4S,C5S,C6S), C1S(C2S,C3S,C4S,C5S,C6S)
8.c Idealised Me refined as rotating group:
 C29(H29A,H29B,H29C), C30(H30A,H30B,H30C)
;
_olex2_submission_special_instructions 'No special instructions were received'

loop_
_space_group_symop_operation_xyz
'x, y, z'
'-x, y+1/2, -z+1/2'
'-x, -y, -z'
'x, -y-1/2, z-1/2'

loop_
_atom_site_label
_atom_site_type_symbol
_atom_site_fract_x
_atom_site_fract_y
_atom_site_fract_z
_atom_site_U_iso_or_equiv
_atom_site_adp_type
_atom_site_occupancy
_atom_site_site_symmetry_order
_atom_site_calc_flag
_atom_site_refinement_flags_posn
_atom_site_refinement_flags_adp
_atom_site_refinement_flags_occupancy
_atom_site_disorder_assembly
_atom_site_disorder_group
Re1 Re 0.79129(2) 0.73533(2) 0.63545(2) 0.01736(3) Uani 1 1 d . . . . .
O1 O 0.8065(3) 0.82856(19) 0.53076(9) 0.0523(7) Uani 1 1 d . . . . .
O2 O 1.0385(3) 0.59344(19) 0.59861(10) 0.0509(7) Uani 1 1 d . . . . .
O3 O 1.0336(3) 0.88667(18) 0.66816(11) 0.0521(7) Uani 1 1 d . . . . .
N1 N 0.5983(2) 0.81943(17) 0.65821(9) 0.0228(5) Uani 1 1 d D . . . .
N2 N 0.7509(2) 0.68165(16) 0.71240(9) 0.0203(5) Uani 1 1 d . . . . .
N4 N 0.6183(2) 0.62313(16) 0.61235(9) 0.0216(5) Uani 1 1 d . . . . .
N5 N 0.3138(3) 0.40546(18) 0.55678(10) 0.0307(6) Uani 1 1 d . . . . .
C1 C 0.7995(3) 0.7927(2) 0.56999(12) 0.0303(7) Uani 1 1 d . . . . .
C2 C 0.9473(3) 0.6466(2) 0.61412(12) 0.0291(7) Uani 1 1 d . . . . .
C3 C 0.9411(3) 0.8296(2) 0.65655(12) 0.0290(7) Uani 1 1 d . . . . .
C4 C 0.5203(3) 0.8895(2) 0.62621(10) 0.0259(6) Uani 1 1 d D U . . .
C5 C 0.5855(13) 0.9687(7) 0.6036(4) 0.0286(18) Uani 0.51(2) 1 d D U P A 1
H5 H 0.689239 0.983084 0.611206 0.034 Uiso 0.51(2) 1 calc R U P A 1
C6 C 0.5036(16) 1.0307(7) 0.5691(4) 0.0296(18) Uani 0.51(2) 1 d D U P A 1
H6 H 0.551260 1.085977 0.553836 0.036 Uiso 0.51(2) 1 calc R U P A 1
C7 C 0.3531(14) 1.0089(10) 0.5583(3) 0.0336(19) Uani 0.51(2) 1 d D U P A 1
H7 H 0.297464 1.048967 0.534673 0.040 Uiso 0.51(2) 1 calc R U P A 1
C8 C 0.2823(12) 0.9307(9) 0.5810(4) 0.0312(18) Uani 0.51(2) 1 d D U P A 1
H8 H 0.177527 0.918386 0.574205 0.037 Uiso 0.51(2) 1 calc R U P A 1
C9 C 0.3655(10) 0.8694(10) 0.6140(5) 0.0275(18) Uani 0.51(2) 1 d D U P A 1
H9 H 0.317801 0.813320 0.628508 0.033 Uiso 0.51(2) 1 calc R U P A 1
C5A C 0.6106(13) 0.9717(8) 0.6116(5) 0.031(2) Uani 0.49(2) 1 d D U P A 2
H5A H 0.710797 0.979184 0.625317 0.037 Uiso 0.49(2) 1 calc R U P A 2
C6A C 0.5520(15) 1.0418(7) 0.5770(4) 0.0305(19) Uani 0.49(2) 1 d D U P A 2
H6A H 0.613385 1.094859 0.565666 0.037 Uiso 0.49(2) 1 calc R U P A 2
C7A C 0.4013(17) 1.0321(8) 0.5594(3) 0.0301(19) Uani 0.49(2) 1 d D U P A 2
H7A H 0.359335 1.079582 0.536344 0.036 Uiso 0.49(2) 1 calc R U P A 2
C8A C 0.3148(13) 0.9550(9) 0.5752(4) 0.0307(19) Uani 0.49(2) 1 d D U P A 2
H8A H 0.212358 0.949478 0.563357 0.037 Uiso 0.49(2) 1 calc R U P A 2
C9A C 0.3745(12) 0.8845(11) 0.6083(6) 0.032(2) Uani 0.49(2) 1 d D U P A 2
H9A H 0.311825 0.831375 0.618843 0.038 Uiso 0.49(2) 1 calc R U P A 2
C10 C 0.5421(3) 0.7966(2) 0.70314(11) 0.0227(6) Uani 1 1 d . . . . .
C11 C 0.4152(3) 0.8410(2) 0.72521(11) 0.0257(6) Uani 1 1 d . . . . .
H11 H 0.361437 0.892323 0.707631 0.031 Uiso 1 1 calc R U . . .
C12 C 0.3675(3) 0.8110(2) 0.77210(11) 0.0286(6) Uani 1 1 d . . . . .
H12 H 0.281043 0.842459 0.785402 0.034 Uiso 1 1 calc R U . . .
C13 C 0.4398(3) 0.7376(2) 0.80038(11) 0.0280(6) Uani 1 1 d . . . . .
H13 H 0.402761 0.717560 0.831996 0.034 Uiso 1 1 calc R U . . .
C14 C 0.5701(3) 0.6934(2) 0.78082(11) 0.0237(6) Uani 1 1 d . . . . .
C15 C 0.6217(3) 0.72235(18) 0.73281(10) 0.0167(5) Uani 1 1 d . . . . .
C16 C 0.6539(3) 0.6190(2) 0.80732(11) 0.0269(6) Uani 1 1 d . . . . .
H16 H 0.622606 0.595969 0.839155 0.032 Uiso 1 1 calc R U . . .
C17 C 0.7797(3) 0.5812(2) 0.78634(11) 0.0263(6) Uani 1 1 d . . . . .
H17 H 0.836658 0.531393 0.803955 0.032 Uiso 1 1 calc R U . . .
C18 C 0.8279(3) 0.6138(2) 0.73916(11) 0.0223(6) Uani 1 1 d D . . . .
C19 C 0.9760(3) 0.5711(2) 0.72216(10) 0.0236(6) Uani 1 1 d D U . . .
C20 C 1.102(2) 0.633(2) 0.7269(16) 0.026(3) Uani 0.12(3) 1 d D U P B 1
H20 H 1.094557 0.697520 0.741180 0.031 Uiso 0.12(3) 1 calc R U P B 1
C21 C 1.238(3) 0.597(3) 0.710(2) 0.027(3) Uani 0.12(3) 1 d D U P B 1
H21 H 1.324228 0.639239 0.708474 0.032 Uiso 0.12(3) 1 calc R U P B 1
C22 C 1.246(3) 0.499(3) 0.6965(14) 0.027(3) Uani 0.12(3) 1 d D U P B 1
H22 H 1.341141 0.470040 0.689647 0.032 Uiso 0.12(3) 1 calc R U P B 1
C23 C 1.115(3) 0.442(2) 0.6926(15) 0.026(3) Uani 0.12(3) 1 d D U P B 1
H23 H 1.122454 0.374555 0.682201 0.031 Uiso 0.12(3) 1 calc R U P B 1
N3 N 0.976(3) 0.4787(16) 0.7030(14) 0.024(3) Uani 0.12(3) 1 d D U P B 1
C20A C 1.1065(5) 0.6273(4) 0.7199(3) 0.0326(10) Uani 0.88(3) 1 d D U P B 2
H20A H 1.103350 0.697632 0.723856 0.039 Uiso 0.88(3) 1 calc R U P B 2
C21A C 1.2429(5) 0.5786(6) 0.7118(3) 0.0367(11) Uani 0.88(3) 1 d D U P B 2
H21A H 1.334954 0.615172 0.710677 0.044 Uiso 0.88(3) 1 calc R U P B 2
C22A C 1.2424(5) 0.4774(6) 0.7055(3) 0.0357(12) Uani 0.88(3) 1 d D U P B 2
H22A H 1.333921 0.442272 0.700117 0.043 Uiso 0.88(3) 1 calc R U P B 2
C23A C 1.1066(5) 0.4280(4) 0.7072(4) 0.0371(13) Uani 0.88(3) 1 d D U P B 2
H23A H 1.107043 0.357801 0.702379 0.045 Uiso 0.88(3) 1 calc R U P B 2
N3A N 0.9733(5) 0.4721(3) 0.7152(3) 0.0311(11) Uani 0.88(3) 1 d D U P B 2
C24 C 0.5065(3) 0.6439(2) 0.57763(11) 0.0260(6) Uani 1 1 d . . . . .
H24 H 0.497517 0.710665 0.565949 0.031 Uiso 1 1 calc R U . . .
C25 C 0.4060(3) 0.5753(2) 0.55837(12) 0.0293(7) Uani 1 1 d . . . . .
H25 H 0.331585 0.595051 0.533710 0.035 Uiso 1 1 calc R U . . .
C26 C 0.4118(3) 0.4758(2) 0.57466(11) 0.0236(6) Uani 1 1 d . . . . .
C27 C 0.5270(3) 0.4543(2) 0.61076(11) 0.0267(6) Uani 1 1 d . . . . .
H27 H 0.537684 0.388315 0.623364 0.032 Uiso 1 1 calc R U . . .
C28 C 0.6243(3) 0.5274(2) 0.62807(11) 0.0258(6) Uani 1 1 d . . . . .
H28 H 0.700407 0.509654 0.652564 0.031 Uiso 1 1 calc R U . . .
C29 C 0.2024(3) 0.4294(2) 0.51701(13) 0.0360(8) Uani 1 1 d . . . . .
H29A H 0.135720 0.482618 0.528452 0.054 Uiso 1 1 calc R U . . .
H29B H 0.141885 0.370009 0.508741 0.054 Uiso 1 1 calc R U . . .
H29C H 0.254701 0.451680 0.487039 0.054 Uiso 1 1 calc R U . . .
C30 C 0.3237(4) 0.3036(3) 0.57497(14) 0.0499(10) Uani 1 1 d . . . . .
H30A H 0.417306 0.272998 0.563455 0.075 Uiso 1 1 calc R U . . .
H30B H 0.236124 0.265632 0.561887 0.075 Uiso 1 1 calc R U . . .
H30C H 0.324545 0.303510 0.611861 0.075 Uiso 1 1 calc R U . . .
C1S_1 C 1.1259(14) 0.7719(7) 0.4728(2) 0.0434(17) Uani 0.59(4) 1 d G U P C 1
H1S_1 H 1.144237 0.760697 0.507761 0.052 Uiso 0.59(4) 1 calc R U P C 1
C2S_1 C 1.1540(10) 0.6967(4) 0.4384(3) 0.0457(18) Uani 0.59(4) 1 d G U P C 1
H2S_1 H 1.191632 0.634008 0.449823 0.055 Uiso 0.59(4) 1 calc R U P C 1
C3S_1 C 1.1271(11) 0.7131(8) 0.3872(3) 0.0416(17) Uani 0.59(4) 1 d G U P C 1
H3S_1 H 1.146380 0.661660 0.363681 0.050 Uiso 0.59(4) 1 calc R U P C 1
C4S_1 C 1.0721(11) 0.8048(9) 0.3704(2) 0.0392(18) Uani 0.59(4) 1 d G U P C 1
H4S_1 H 1.053730 0.816001 0.335475 0.047 Uiso 0.59(4) 1 calc R U P C 1
C5S_1 C 1.0439(9) 0.8800(5) 0.4049(4) 0.0484(19) Uani 0.59(4) 1 d G U P C 1
H5S_1 H 1.006335 0.942691 0.393412 0.058 Uiso 0.59(4) 1 calc R U P C 1
C6S_1 C 1.0708(13) 0.8636(6) 0.4560(3) 0.0457(18) Uani 0.59(4) 1 d G U P C 1
H6S_1 H 1.051587 0.915041 0.479554 0.055 Uiso 0.59(4) 1 calc R U P C 1
C1S_2 C 1.165(2) 0.7876(11) 0.4707(4) 0.048(2) Uani 0.41(4) 1 d G U P C 2
H1S_2 H 1.204372 0.789690 0.504486 0.057 Uiso 0.41(4) 1 calc R U P C 2
C2S_2 C 1.1679(15) 0.6988(7) 0.4438(5) 0.054(3) Uani 0.41(4) 1 d G U P C 2
H2S_2 H 1.208622 0.640273 0.459109 0.064 Uiso 0.41(4) 1 calc R U P C 2
C3S_2 C 1.1108(16) 0.6958(9) 0.3944(6) 0.045(2) Uani 0.41(4) 1 d G U P C 2
H3S_2 H 1.112553 0.635139 0.376000 0.055 Uiso 0.41(4) 1 calc R U P C 2
C4S_2 C 1.0512(17) 0.7815(12) 0.3720(4) 0.045(2) Uani 0.41(4) 1 d G U P C 2
H4S_2 H 1.012230 0.779421 0.338267 0.054 Uiso 0.41(4) 1 calc R U P C 2
C5S_2 C 1.0487(14) 0.8703(8) 0.3990(5) 0.049(2) Uani 0.41(4) 1 d G U P C 2
H5S_2 H 1.007978 0.928838 0.383642 0.059 Uiso 0.41(4) 1 calc R U P C 2
C6S_2 C 1.106(2) 0.8733(8) 0.4483(6) 0.051(3) Uani 0.41(4) 1 d G U P C 2
H6S_2 H 1.104049 0.933975 0.466752 0.061 Uiso 0.41(4) 1 calc R U P C 2

loop_
_atom_site_aniso_label
_atom_site_aniso_U_11
_atom_site_aniso_U_22
_atom_site_aniso_U_33
_atom_site_aniso_U_23
_atom_site_aniso_U_13
_atom_site_aniso_U_12
Re1 0.01731(5) 0.01736(6) 0.01743(5) -0.00009(4) 0.00090(4) -0.00032(4)
O1 0.0779(19) 0.0522(16) 0.0274(13) 0.0136(12) 0.0094(13) 0.0104(14)
O2 0.0410(13) 0.0649(18) 0.0469(16) -0.0177(13) 0.0049(12) 0.0235(12)
O3 0.0413(14) 0.0429(15) 0.072(2) -0.0102(13) -0.0007(13) -0.0191(12)
N1 0.0244(12) 0.0209(13) 0.0232(13) 0.0015(10) 0.0017(10) 0.0028(9)
N2 0.0183(11) 0.0156(12) 0.0268(13) -0.0021(9) -0.0023(9) -0.0016(8)
N4 0.0190(11) 0.0206(12) 0.0250(13) 0.0000(9) -0.0028(10) 0.0024(9)
N5 0.0317(13) 0.0257(14) 0.0341(15) -0.0035(11) -0.0090(12) -0.0059(10)
C1 0.0364(17) 0.0286(17) 0.0259(16) -0.0010(13) 0.0027(13) 0.0022(13)
C2 0.0255(15) 0.0317(18) 0.0300(17) -0.0066(13) -0.0008(13) -0.0003(12)
C3 0.0255(14) 0.0298(17) 0.0317(17) -0.0021(13) 0.0031(13) -0.0047(12)
C4 0.0321(13) 0.0259(14) 0.0200(14) 0.0031(11) 0.0037(11) 0.0088(11)
C5 0.034(3) 0.027(3) 0.024(3) 0.003(2) 0.005(3) 0.009(2)
C6 0.033(3) 0.028(3) 0.028(3) 0.004(2) 0.003(3) 0.006(2)
C7 0.033(3) 0.037(3) 0.031(3) 0.007(3) 0.002(3) 0.006(3)
C8 0.033(3) 0.034(3) 0.027(3) 0.008(3) 0.000(2) 0.009(2)
C9 0.032(2) 0.030(4) 0.020(3) 0.003(3) -0.002(2) 0.008(2)
C5A 0.033(3) 0.029(3) 0.031(4) 0.011(3) 0.005(3) 0.010(2)
C6A 0.034(3) 0.028(3) 0.029(3) 0.008(2) 0.005(3) 0.008(2)
C7A 0.039(3) 0.027(3) 0.024(3) 0.001(2) -0.001(3) 0.004(3)
C8A 0.036(3) 0.028(3) 0.028(3) 0.000(3) -0.002(3) 0.004(2)
C9A 0.035(3) 0.031(4) 0.030(4) 0.001(3) -0.003(3) 0.005(2)
C10 0.0239(13) 0.0188(14) 0.0253(15) -0.0027(11) -0.0021(12) -0.0024(11)
C11 0.0251(14) 0.0220(15) 0.0301(16) -0.0008(12) 0.0023(12) 0.0038(11)
C12 0.0257(14) 0.0279(17) 0.0321(17) -0.0036(13) 0.0001(13) 0.0039(12)
C13 0.0284(14) 0.0330(17) 0.0229(15) -0.0026(12) 0.0061(12) -0.0026(12)
C14 0.0231(13) 0.0231(15) 0.0248(15) -0.0053(12) -0.0009(12) -0.0047(11)
C15 0.0144(11) 0.0164(13) 0.0193(13) -0.0012(10) -0.0001(10) -0.0022(9)
C16 0.0308(15) 0.0266(16) 0.0233(16) 0.0057(12) 0.0007(12) -0.0005(12)
C17 0.0273(15) 0.0264(16) 0.0249(16) 0.0053(12) -0.0028(12) 0.0010(12)
C18 0.0210(13) 0.0182(14) 0.0273(16) -0.0023(11) -0.0046(12) -0.0037(10)
C19 0.0197(11) 0.0255(13) 0.0252(14) -0.0016(11) -0.0048(11) 0.0032(10)
C20 0.023(3) 0.028(4) 0.027(5) -0.002(4) -0.001(3) 0.000(3)
C21 0.023(4) 0.029(4) 0.028(5) 0.000(4) -0.001(4) 0.001(3)
C22 0.024(4) 0.028(4) 0.028(5) 0.002(4) 0.002(4) 0.002(3)
C23 0.026(4) 0.025(4) 0.027(5) 0.003(4) 0.004(3) 0.003(3)
N3 0.024(4) 0.024(3) 0.025(5) 0.002(3) 0.002(4) 0.001(3)
C20A 0.0246(15) 0.0314(18) 0.041(3) -0.0071(17) -0.0064(15) -0.0013(12)
C21A 0.0200(15) 0.044(2) 0.046(2) -0.003(2) -0.0053(16) -0.0024(15)
C22A 0.0259(15) 0.042(2) 0.040(3) 0.004(2) 0.0025(16) 0.0137(15)
C23A 0.0350(16) 0.0279(19) 0.049(3) 0.0018(19) 0.0068(19) 0.0110(14)
N3A 0.0286(14) 0.0260(14) 0.039(3) -0.0001(14) 0.0047(16) 0.0031(11)
C24 0.0298(15) 0.0183(15) 0.0294(17) -0.0005(12) -0.0083(13) 0.0023(11)
C25 0.0276(15) 0.0267(17) 0.0328(18) -0.0026(13) -0.0115(13) 0.0031(12)
C26 0.0222(14) 0.0258(16) 0.0228(15) -0.0059(12) -0.0003(12) -0.0019(11)
C27 0.0343(16) 0.0163(15) 0.0291(17) 0.0029(12) -0.0050(13) -0.0028(11)
C28 0.0285(15) 0.0225(16) 0.0259(16) 0.0025(12) -0.0067(12) 0.0001(11)
C29 0.0307(16) 0.0345(19) 0.042(2) -0.0124(15) -0.0093(15) -0.0033(13)
C30 0.062(2) 0.032(2) 0.054(2) 0.0005(17) -0.0177(19) -0.0174(17)
C1S_1 0.043(3) 0.048(3) 0.040(3) 0.003(2) 0.002(2) -0.010(3)
C2S_1 0.052(3) 0.046(3) 0.040(3) 0.009(2) -0.002(3) 0.010(3)
C3S_1 0.045(3) 0.043(3) 0.037(3) 0.004(2) 0.006(2) 0.004(3)
C4S_1 0.038(3) 0.042(3) 0.039(3) 0.010(2) 0.002(2) -0.001(3)
C5S_1 0.047(3) 0.045(3) 0.053(3) 0.003(2) 0.005(3) 0.007(3)
C6S_1 0.047(3) 0.043(3) 0.048(3) -0.003(2) 0.013(3) -0.005(2)
C1S_2 0.050(4) 0.050(3) 0.043(3) 0.004(3) 0.005(3) -0.007(3)
C2S_2 0.062(5) 0.050(4) 0.049(4) 0.004(3) 0.000(3) 0.006(3)
C3S_2 0.049(4) 0.042(3) 0.045(4) 0.005(3) 0.005(3) 0.005(3)
C4S_2 0.047(4) 0.041(4) 0.047(4) 0.005(3) 0.000(3) 0.001(3)
C5S_2 0.052(4) 0.041(3) 0.054(3) 0.004(3) 0.001(3) 0.005(3)
C6S_2 0.056(4) 0.046(3) 0.051(4) -0.003(3) 0.008(3) 0.000(3)

loop_
_atom_type_symbol
_atom_type_description
_atom_type_scat_dispersion_real
_atom_type_scat_dispersion_imag
_atom_type_scat_source
C C 0.0033 0.0016 'International Tables Vol C Tables 4.2.6.8 and 6.1.1.4'
H H 0.0000 0.0000 'International Tables Vol C Tables 4.2.6.8 and 6.1.1.4'
N N 0.0061 0.0033 'International Tables Vol C Tables 4.2.6.8 and 6.1.1.4'
O O 0.0106 0.0060 'International Tables Vol C Tables 4.2.6.8 and 6.1.1.4'
Re Re -1.0185 7.2310 'International Tables Vol C Tables 4.2.6.8 and 6.1.1.4'

loop_
_exptl_crystal_face_index_h
_exptl_crystal_face_index_k
_exptl_crystal_face_index_l
_exptl_crystal_face_perp_dist
0.00 0.00 1.00 0.0240
0.00 0.00 -1.00 0.0110
-1.00 0.00 -1.00 0.0950
-2.00 0.00 -1.00 0.1020
2.00 0.00 1.00 0.1110
2.00 -1.00 -2.00 0.0920
0.00 -1.00 -2.00 0.1000
0.00 1.00 2.00 0.1080
1.00 1.00 2.00 0.1130
0.00 -2.00 -1.00 0.1320
0.00 2.00 1.00 0.1320
1.00 2.00 1.00 0.1370
1.00 1.00 0.00 0.1200

loop_
_geom_angle_atom_site_label_1
_geom_angle_atom_site_label_2
_geom_angle_atom_site_label_3
_geom_angle
_geom_angle_site_symmetry_1
_geom_angle_site_symmetry_3
_geom_angle_publ_flag
N1 Re1 N2 75.92(8) . . ?
N1 Re1 N4 83.67(8) . . ?
N2 Re1 N4 84.51(8) . . ?
C1 Re1 N1 95.71(11) . . ?
C1 Re1 N2 171.59(10) . . ?
C1 Re1 N4 93.89(11) . . ?
C1 Re1 C2 86.07(13) . . ?
C2 Re1 N1 173.02(11) . . ?
C2 Re1 N2 102.15(11) . . ?
C2 Re1 N4 89.49(10) . . ?
C3 Re1 N1 96.76(11) . . ?
C3 Re1 N2 94.34(11) . . ?
C3 Re1 N4 178.64(11) . . ?
C3 Re1 C1 87.35(13) . . ?
C3 Re1 C2 90.06(13) . . ?
C4 N1 Re1 123.32(17) . . ?
C10 N1 Re1 116.76(18) . . ?
C10 N1 C4 119.6(2) . . ?
C15 N2 Re1 113.12(16) . . ?
C18 N2 Re1 128.63(18) . . ?
C18 N2 C15 118.1(2) . . ?
C24 N4 Re1 121.80(18) . . ?
C28 N4 Re1 122.71(18) . . ?
C28 N4 C24 115.2(2) . . ?
C26 N5 C29 120.6(3) . . ?
C26 N5 C30 120.5(3) . . ?
C30 N5 C29 118.8(2) . . ?
O1 C1 Re1 178.7(3) . . ?
O2 C2 Re1 176.3(3) . . ?
O3 C3 Re1 178.3(3) . . ?
C5 C4 N1 125.1(5) . . ?
C5 C4 C9 117.8(6) . . ?
C9 C4 N1 116.9(5) . . ?
C5A C4 N1 114.2(5) . . ?
C9A C4 N1 127.5(6) . . ?
C9A C4 C5A 118.4(6) . . ?
C4 C5 H5 119.0 . . ?
C4 C5 C6 122.1(8) . . ?
C6 C5 H5 119.0 . . ?
C5 C6 H6 120.8 . . ?
C7 C6 C5 118.5(7) . . ?
C7 C6 H6 120.8 . . ?
C6 C7 H7 119.4 . . ?
C8 C7 C6 121.3(7) . . ?
C8 C7 H7 119.4 . . ?
C7 C8 H8 120.3 . . ?
C7 C8 C9 119.4(7) . . ?
C9 C8 H8 120.3 . . ?
C4 C9 H9 119.5 . . ?
C8 C9 C4 121.0(7) . . ?
C8 C9 H9 119.5 . . ?
C4 C5A H5A 120.0 . . ?
C6A C5A C4 120.1(8) . . ?
C6A C5A H5A 120.0 . . ?
C5A C6A H6A 120.6 . . ?
C7A C6A C5A 118.9(8) . . ?
C7A C6A H6A 120.6 . . ?
C6A C7A H7A 119.9 . . ?
C8A C7A C6A 120.2(7) . . ?
C8A C7A H7A 119.9 . . ?
C7A C8A H8A 119.6 . . ?
C7A C8A C9A 120.7(8) . . ?
C9A C8A H8A 119.6 . . ?
C4 C9A C8A 121.7(8) . . ?
C4 C9A H9A 119.2 . . ?
C8A C9A H9A 119.2 . . ?
N1 C10 C11 126.4(3) . . ?
N1 C10 C15 117.2(2) . . ?
C11 C10 C15 116.3(3) . . ?
C10 C11 H11 119.4 . . ?
C12 C11 C10 121.2(3) . . ?
C12 C11 H11 119.4 . . ?
C11 C12 H12 118.4 . . ?
C13 C12 C11 123.2(3) . . ?
C13 C12 H12 118.4 . . ?
C12 C13 H13 121.1 . . ?
C12 C13 C14 117.8(3) . . ?
C14 C13 H13 121.1 . . ?
C13 C14 C15 120.4(3) . . ?
C13 C14 C16 122.2(3) . . ?
C16 C14 C15 117.5(2) . . ?
N2 C15 C10 116.7(2) . . ?
N2 C15 C14 122.2(2) . . ?
C14 C15 C10 121.0(2) . . ?
C14 C16 H16 120.7 . . ?
C17 C16 C14 118.7(3) . . ?
C17 C16 H16 120.7 . . ?
C16 C17 H17 119.2 . . ?
C16 C17 C18 121.7(3) . . ?
C18 C17 H17 119.2 . . ?
N2 C18 C17 121.8(3) . . ?
N2 C18 C19 122.2(2) . . ?
C17 C18 C19 116.0(2) . . ?
C20 C19 C18 116.4(14) . . ?
N3 C19 C18 118.6(12) . . ?
N3 C19 C20 125.1(16) . . ?
C20A C19 C18 122.5(3) . . ?
N3A C19 C18 113.9(3) . . ?
N3A C19 C20A 123.1(3) . . ?
C19 C20 H20 121.1 . . ?
C21 C20 C19 118(2) . . ?
C21 C20 H20 121.1 . . ?
C20 C21 H21 120.9 . . ?
C22 C21 C20 118(2) . . ?
C22 C21 H21 120.9 . . ?
C21 C22 H22 119.9 . . ?
C21 C22 C23 120(2) . . ?
C23 C22 H22 119.9 . . ?
C22 C23 H23 118.7 . . ?
N3 C23 C22 123(2) . . ?
N3 C23 H23 118.7 . . ?
C19 N3 C23 115.3(19) . . ?
C19 C20A H20A 120.7 . . ?
C19 C20A C21A 118.5(4) . . ?
C21A C20A H20A 120.7 . . ?
C20A C21A H21A 120.5 . . ?
C22A C21A C20A 119.0(4) . . ?
C22A C21A H21A 120.5 . . ?
C21A C22A H22A 120.8 . . ?
C21A C22A C23A 118.4(4) . . ?
C23A C22A H22A 120.8 . . ?
C22A C23A H23A 117.8 . . ?
N3A C23A C22A 124.3(4) . . ?
N3A C23A H23A 117.8 . . ?
C23A N3A C19 116.6(3) . . ?
N4 C24 H24 117.8 . . ?
N4 C24 C25 124.3(3) . . ?
C25 C24 H24 117.8 . . ?
C24 C25 H25 119.7 . . ?
C24 C25 C26 120.6(3) . . ?
C26 C25 H25 119.7 . . ?
N5 C26 C25 122.5(3) . . ?
N5 C26 C27 122.3(3) . . ?
C25 C26 C27 115.1(3) . . ?
C26 C27 H27 119.6 . . ?
C28 C27 C26 120.8(3) . . ?
C28 C27 H27 119.6 . . ?
N4 C28 C27 123.9(3) . . ?
N4 C28 H28 118.0 . . ?
C27 C28 H28 118.0 . . ?
N5 C29 H29A 109.5 . . ?
N5 C29 H29B 109.5 . . ?
N5 C29 H29C 109.5 . . ?
H29A C29 H29B 109.5 . . ?
H29A C29 H29C 109.5 . . ?
H29B C29 H29C 109.5 . . ?
N5 C30 H30A 109.5 . . ?
N5 C30 H30B 109.5 . . ?
N5 C30 H30C 109.5 . . ?
H30A C30 H30B 109.5 . . ?
H30A C30 H30C 109.5 . . ?
H30B C30 H30C 109.5 . . ?
C2S_1 C1S_1 H1S_1 120.0 . . ?
C2S_1 C1S_1 C6S_1 120.0 . . ?
C6S_1 C1S_1 H1S_1 120.0 . . ?
C1S_1 C2S_1 H2S_1 120.0 . . ?
C1S_1 C2S_1 C3S_1 120.0 . . ?
C3S_1 C2S_1 H2S_1 120.0 . . ?
C2S_1 C3S_1 H3S_1 120.0 . . ?
C4S_1 C3S_1 C2S_1 120.0 . . ?
C4S_1 C3S_1 H3S_1 120.0 . . ?
C3S_1 C4S_1 H4S_1 120.0 . . ?
C3S_1 C4S_1 C5S_1 120.0 . . ?
C5S_1 C4S_1 H4S_1 120.0 . . ?
C4S_1 C5S_1 H5S_1 120.0 . . ?
C6S_1 C5S_1 C4S_1 120.0 . . ?
C6S_1 C5S_1 H5S_1 120.0 . . ?
C1S_1 C6S_1 H6S_1 120.0 . . ?
C5S_1 C6S_1 C1S_1 120.0 . . ?
C5S_1 C6S_1 H6S_1 120.0 . . ?
C2S_2 C1S_2 H1S_2 120.0 . . ?
C2S_2 C1S_2 C6S_2 120.0 . . ?
C6S_2 C1S_2 H1S_2 120.0 . . ?
C1S_2 C2S_2 H2S_2 120.0 . . ?
C1S_2 C2S_2 C3S_2 120.0 . . ?
C3S_2 C2S_2 H2S_2 120.0 . . ?
C2S_2 C3S_2 H3S_2 120.0 . . ?
C4S_2 C3S_2 C2S_2 120.0 . . ?
C4S_2 C3S_2 H3S_2 120.0 . . ?
C3S_2 C4S_2 H4S_2 120.0 . . ?
C3S_2 C4S_2 C5S_2 120.0 . . ?
C5S_2 C4S_2 H4S_2 120.0 . . ?
C4S_2 C5S_2 H5S_2 120.0 . . ?
C6S_2 C5S_2 C4S_2 120.0 . . ?
C6S_2 C5S_2 H5S_2 120.0 . . ?
C1S_2 C6S_2 H6S_2 120.0 . . ?
C5S_2 C6S_2 C1S_2 120.0 . . ?
C5S_2 C6S_2 H6S_2 120.0 . . ?

loop_
_geom_bond_atom_site_label_1
_geom_bond_atom_site_label_2
_geom_bond_distance
_geom_bond_site_symmetry_2
_geom_bond_publ_flag
Re1 N1 2.145(2) . ?
Re1 N2 2.208(2) . ?
Re1 N4 2.216(2) . ?
Re1 C1 1.905(3) . ?
Re1 C2 1.919(3) . ?
Re1 C3 1.900(3) . ?
O1 C1 1.152(4) . ?
O2 C2 1.161(3) . ?
O3 C3 1.153(3) . ?
N1 C4 1.429(3) . ?
N1 C10 1.344(3) . ?
N2 C15 1.390(3) . ?
N2 C18 1.327(3) . ?
N4 C24 1.357(3) . ?
N4 C28 1.350(3) . ?
N5 C26 1.355(3) . ?
N5 C29 1.454(4) . ?
N5 C30 1.451(4) . ?
C4 C5 1.358(8) . ?
C4 C9 1.419(9) . ?
C4 C5A 1.422(9) . ?
C4 C9A 1.358(9) . ?
C5 H5 0.9500 . ?
C5 C6 1.418(9) . ?
C6 H6 0.9500 . ?
C6 C7 1.381(9) . ?
C7 H7 0.9500 . ?
C7 C8 1.371(9) . ?
C8 H8 0.9500 . ?
C8 C9 1.393(8) . ?
C9 H9 0.9500 . ?
C5A H5A 0.9500 . ?
C5A C6A 1.402(9) . ?
C6A H6A 0.9500 . ?
C6A C7A 1.400(9) . ?
C7A H7A 0.9500 . ?
C7A C8A 1.359(9) . ?
C8A H8A 0.9500 . ?
C8A C9A 1.384(9) . ?
C9A H9A 0.9500 . ?
C10 C11 1.413(4) . ?
C10 C15 1.438(4) . ?
C11 H11 0.9500 . ?
C11 C12 1.388(4) . ?
C12 H12 0.9500 . ?
C12 C13 1.382(4) . ?
C13 H13 0.9500 . ?
C13 C14 1.408(4) . ?
C14 C15 1.423(4) . ?
C14 C16 1.415(4) . ?
C16 H16 0.9500 . ?
C16 C17 1.356(4) . ?
C17 H17 0.9500 . ?
C17 C18 1.407(4) . ?
C18 C19 1.509(4) . ?
C19 C20 1.388(16) . ?
C19 N3 1.341(16) . ?
C19 C20A 1.379(4) . ?
C19 N3A 1.341(4) . ?
C20 H20 0.9500 . ?
C20 C21 1.381(17) . ?
C21 H21 0.9500 . ?
C21 C22 1.364(17) . ?
C22 H22 0.9500 . ?
C22 C23 1.389(17) . ?
C23 H23 0.9500 . ?
C23 N3 1.352(17) . ?
C20A H20A 0.9500 . ?
C20A C21A 1.392(5) . ?
C21A H21A 0.9500 . ?
C21A C22A 1.368(5) . ?
C22A H22A 0.9500 . ?
C22A C23A 1.372(5) . ?
C23A H23A 0.9500 . ?
C23A N3A 1.340(4) . ?
C24 H24 0.9500 . ?
C24 C25 1.366(4) . ?
C25 H25 0.9500 . ?
C25 C26 1.403(4) . ?
C26 C27 1.404(4) . ?
C27 H27 0.9500 . ?
C27 C28 1.373(4) . ?
C28 H28 0.9500 . ?
C29 H29A 0.9800 . ?
C29 H29B 0.9800 . ?
C29 H29C 0.9800 . ?
C30 H30A 0.9800 . ?
C30 H30B 0.9800 . ?
C30 H30C 0.9800 . ?
C1S_1 H1S_1 0.9500 . ?
C1S_1 C2S_1 1.3900 . ?
C1S_1 C6S_1 1.3900 . ?
C2S_1 H2S_1 0.9500 . ?
C2S_1 C3S_1 1.3900 . ?
C3S_1 H3S_1 0.9500 . ?
C3S_1 C4S_1 1.3900 . ?
C4S_1 H4S_1 0.9500 . ?
C4S_1 C5S_1 1.3900 . ?
C5S_1 H5S_1 0.9500 . ?
C5S_1 C6S_1 1.3900 . ?
C6S_1 H6S_1 0.9500 . ?
C1S_2 H1S_2 0.9500 . ?
C1S_2 C2S_2 1.3900 . ?
C1S_2 C6S_2 1.3900 . ?
C2S_2 H2S_2 0.9500 . ?
C2S_2 C3S_2 1.3900 . ?
C3S_2 H3S_2 0.9500 . ?
C3S_2 C4S_2 1.3900 . ?
C4S_2 H4S_2 0.9500 . ?
C4S_2 C5S_2 1.3900 . ?
C5S_2 H5S_2 0.9500 . ?
C5S_2 C6S_2 1.3900 . ?
C6S_2 H6S_2 0.9500 . ?

loop_
_geom_torsion_atom_site_label_1
_geom_torsion_atom_site_label_2
_geom_torsion_atom_site_label_3
_geom_torsion_atom_site_label_4
_geom_torsion
_geom_torsion_site_symmetry_1
_geom_torsion_site_symmetry_2
_geom_torsion_site_symmetry_3
_geom_torsion_site_symmetry_4
_geom_torsion_publ_flag
Re1 N1 C4 C5 -56.2(7) . . . . ?
Re1 N1 C4 C9 118.3(8) . . . . ?
Re1 N1 C4 C5A -62.6(7) . . . . ?
Re1 N1 C4 C9A 116.2(10) . . . . ?
Re1 N1 C10 C11 -179.0(2) . . . . ?
Re1 N1 C10 C15 3.6(3) . . . . ?
Re1 N2 C15 C10 -4.2(3) . . . . ?
Re1 N2 C15 C14 176.27(19) . . . . ?
Re1 N2 C18 C17 -174.28(19) . . . . ?
Re1 N2 C18 C19 8.9(4) . . . . ?
Re1 N4 C24 C25 173.3(2) . . . . ?
Re1 N4 C28 C27 -173.7(2) . . . . ?
N1 C4 C5 C6 174.9(7) . . . . ?
N1 C4 C9 C8 -176.7(10) . . . . ?
N1 C4 C5A C6A 174.8(9) . . . . ?
N1 C4 C9A C8A -176.4(9) . . . . ?
N1 C10 C11 C12 -180.0(3) . . . . ?
N1 C10 C15 N2 0.6(4) . . . . ?
N1 C10 C15 C14 -179.9(2) . . . . ?
N2 C18 C19 C20 74(2) . . . . ?
N2 C18 C19 N3 -104(2) . . . . ?
N2 C18 C19 C20A 67.7(5) . . . . ?
N2 C18 C19 N3A -119.6(5) . . . . ?
N4 C24 C25 C26 1.0(5) . . . . ?
N5 C26 C27 C28 -180.0(3) . . . . ?
C4 N1 C10 C11 -5.3(4) . . . . ?
C4 N1 C10 C15 177.3(2) . . . . ?
C4 C5 C6 C7 -0.2(15) . . . . ?
C4 C5A C6A C7A 3.4(16) . . . . ?
C5 C4 C9 C8 -1.7(17) . . . . ?
C5 C6 C7 C8 1.4(14) . . . . ?
C6 C7 C8 C9 -2.7(15) . . . . ?
C7 C8 C9 C4 2.9(19) . . . . ?
C9 C4 C5 C6 0.4(14) . . . . ?
C5A C4 C9A C8A 2.4(19) . . . . ?
C5A C6A C7A C8A -1.0(15) . . . . ?
C6A C7A C8A C9A -0.7(16) . . . . ?
C7A C8A C9A C4 0(2) . . . . ?
C9A C4 C5A C6A -4.1(16) . . . . ?
C10 N1 C4 C5 130.5(7) . . . . ?
C10 N1 C4 C9 -55.0(8) . . . . ?
C10 N1 C4 C5A 124.0(7) . . . . ?
C10 N1 C4 C9A -57.1(11) . . . . ?
C10 C11 C12 C13 0.6(5) . . . . ?
C11 C10 C15 N2 -177.0(2) . . . . ?
C11 C10 C15 C14 2.4(4) . . . . ?
C11 C12 C13 C14 1.6(4) . . . . ?
C12 C13 C14 C15 -1.7(4) . . . . ?
C12 C13 C14 C16 178.7(3) . . . . ?
C13 C14 C15 N2 179.1(2) . . . . ?
C13 C14 C15 C10 -0.4(4) . . . . ?
C13 C14 C16 C17 -178.9(3) . . . . ?
C14 C16 C17 C18 -0.2(4) . . . . ?
C15 N2 C18 C17 1.6(4) . . . . ?
C15 N2 C18 C19 -175.2(2) . . . . ?
C15 C10 C11 C12 -2.6(4) . . . . ?
C15 C14 C16 C17 1.5(4) . . . . ?
C16 C14 C15 N2 -1.3(4) . . . . ?
C16 C14 C15 C10 179.2(2) . . . . ?
C16 C17 C18 N2 -1.4(4) . . . . ?
C16 C17 C18 C19 175.5(3) . . . . ?
C17 C18 C19 C20 -102(2) . . . . ?
C17 C18 C19 N3 79(2) . . . . ?
C17 C18 C19 C20A -109.3(4) . . . . ?
C17 C18 C19 N3A 63.4(5) . . . . ?
C18 N2 C15 C10 179.2(2) . . . . ?
C18 N2 C15 C14 -0.3(4) . . . . ?
C18 C19 C20 C21 -178(2) . . . . ?
C18 C19 N3 C23 -175(2) . . . . ?
C18 C19 C20A C21A 169.7(5) . . . . ?
C18 C19 N3A C23A -170.7(3) . . . . ?
C19 C20 C21 C22 -9(5) . . . . ?
C19 C20A C21A C22A 1.1(9) . . . . ?
C20 C19 N3 C23 7(4) . . . . ?
C20 C21 C22 C23 9(5) . . . . ?
C21 C22 C23 N3 -1(5) . . . . ?
C22 C23 N3 C19 -6(4) . . . . ?
N3 C19 C20 C21 1(3) . . . . ?
C20A C19 N3A C23A 1.9(6) . . . . ?
C20A C21A C22A C23A 0.4(9) . . . . ?
C21A C22A C23A N3A -0.8(8) . . . . ?
C22A C23A N3A C19 -0.3(7) . . . . ?
N3A C19 C20A C21A -2.3(7) . . . . ?
C24 N4 C28 C27 0.4(4) . . . . ?
C24 C25 C26 N5 179.6(3) . . . . ?
C24 C25 C26 C27 -0.6(4) . . . . ?
C25 C26 C27 C28 0.2(4) . . . . ?
C26 C27 C28 N4 -0.2(5) . . . . ?
C28 N4 C24 C25 -0.9(4) . . . . ?
C29 N5 C26 C25 3.8(4) . . . . ?
C29 N5 C26 C27 -176.0(3) . . . . ?
C30 N5 C26 C25 -179.7(3) . . . . ?
C30 N5 C26 C27 0.5(5) . . . . ?
C1S_1 C2S_1 C3S_1 C4S_1 0.0 . . . . ?
C2S_1 C1S_1 C6S_1 C5S_1 0.0 . . . . ?
C2S_1 C3S_1 C4S_1 C5S_1 0.0 . . . . ?
C3S_1 C4S_1 C5S_1 C6S_1 0.0 . . . . ?
C4S_1 C5S_1 C6S_1 C1S_1 0.0 . . . . ?
C6S_1 C1S_1 C2S_1 C3S_1 0.0 . . . . ?
C1S_2 C2S_2 C3S_2 C4S_2 0.0 . . . . ?
C2S_2 C1S_2 C6S_2 C5S_2 0.0 . . . . ?
C2S_2 C3S_2 C4S_2 C5S_2 0.0 . . . . ?
C3S_2 C4S_2 C5S_2 C6S_2 0.0 . . . . ?
C4S_2 C5S_2 C6S_2 C1S_2 0.0 . . . . ?
C6S_2 C1S_2 C2S_2 C3S_2 0.0 . . . . ?
